data_1572278
loop_
_publ_author_name
'Hollister, Kimberly K.'
'Molino, Andrew'
'Le, VuongVy V'
'Jones, Nula'
'Smith, Wyatt J.'
'M&#xfc;ller, Peter'
'Dickie, Diane A.'
'Wilson, David J. D.'
'Gilliard, Jr, Robert J'

_publ_section_title
;
 Pentacyclic fused diborepinium ions with carbene- and carbone-mediated
 deep-blue to red emission.
;
_journal_issue 35
_journal_name_full 'Chemical science'
_journal_page_first 14358
_journal_page_last 14370
_journal_paper_doi 10.1039/d4sc03835e
_journal_volume 15
_journal_year 2024
_chemical_formula_moiety 'C44 H54 B2 Cl2 N4'
_chemical_formula_sum 'C44 H54 B2 Cl2 N4'
_chemical_formula_weight 731.43
_space_group_crystal_system monoclinic
_space_group_IT_number 14
_space_group_name_Hall '-P 2yn'
_space_group_name_H-M_alt 'P 1 21/n 1'
_atom_sites_solution_hydrogens geom
_atom_sites_solution_primary dual
_audit_creation_date 2024-02-19
_audit_creation_method
;
Olex2 1.5
(compiled 2023.08.24 svn.re1ec1418 for OlexSys, GUI svn.r6817)
;
_audit_update_record
;
2024-03-28 deposited with the CCDC.	2024-08-05 downloaded from the CCDC.
;
_cell_angle_alpha 90
_cell_angle_beta 90.326(3)
_cell_angle_gamma 90
_cell_formula_units_Z 2
_cell_length_a 11.2159(11)
_cell_length_b 11.9173(12)
_cell_length_c 15.0102(16)
_cell_measurement_reflns_used 7630
_cell_measurement_temperature 99.98
_cell_measurement_theta_max 30.989
_cell_measurement_theta_min 2.273
_cell_volume 2006.3(4)
_computing_cell_refinement 'SAINT V8.40B (?, 2016)'
_computing.cell_refinement 'SAINT V8.40B (Bruker Nano, Inc., 2019)'

_computing_data_collection 'Bruker Instrument Service V6.2.14'
_computing_data_reduction 'SAINT V8.40B (?, 2016)'
_computing.data_reduction 'SAINT V8.40B (Bruker Nano, Inc., 2019)'

_computing_molecular_graphics 'Olex2 1.5 (Dolomanov et al., 2009)'
_computing_publication_material 'Olex2 1.5 (Dolomanov et al., 2009)'
_computing_structure_refinement 'SHELXL 2018/3 (Sheldrick, 2015)'
_computing.structure_refinement 'SHELXL--2018/3 (Sheldrick, 2018)'

_computing_structure_solution 'SHELXT 2018/2 (Sheldrick, 2018)'
_computing.structure_solution 'SHELXT 2018/2 (Sheldrick, 2018)'

_diffrn_ambient_temperature 99.98
_diffrn_detector_area_resol_mean 7.3910
_diffrn_detector_type 'Photon III'
_diffrn_measured_fraction_theta_full 1.000
_diffrn_measured_fraction_theta_max 1.000
_diffrn_measurement_device 'Kappa four--circle diffractometer'
_diffrn_measurement_device_type 'Bruker D8 Venture'
_diffrn_measurement_method '\f and \w scans'
_diffrn_radiation_collimation 'one pinhole collimator 0.8 mm'
_diffrn_radiation_monochromator 'HELIOS double bounce multilayer mirror'
_diffrn_radiation_probe x-ray
_diffrn_radiation_type 'Mo K\a'
_diffrn_radiation_wavelength 0.71073
_diffrn_reflns_av_R_equivalents 0.0350
_diffrn_reflns_av_unetI/netI 0.0321
_diffrn_reflns_Laue_measured_fraction_full 1.000
_diffrn_reflns_Laue_measured_fraction_max 1.000
_diffrn_reflns_limit_h_max 16
_diffrn_reflns_limit_h_min -16
_diffrn_reflns_limit_k_max 16
_diffrn_reflns_limit_k_min -17
_diffrn_reflns_limit_l_max 21
_diffrn_reflns_limit_l_min -21
_diffrn_reflns_number 27359
_diffrn_reflns_point_group_measured_fraction_full 1.000
_diffrn_reflns_point_group_measured_fraction_max 1.000
_diffrn_reflns.reduction_process narrow-frame

_diffrn_reflns_theta_full 25.242
_diffrn_reflns_theta_max 31.015
_diffrn_reflns_theta_min 2.182
_diffrn_source 'micro-focus sealed tube'
_diffrn_source_current 1.4
_diffrn_source_power 0.07
_diffrn_source_target Mo
_diffrn_source_type 'Incoatec I\mS 3.0'
_diffrn_source_voltage 50
_diffrn_standards_number 0
_exptl_absorpt_coefficient_mu 0.198
_exptl_absorpt_correction_T_max 0.5647
_exptl_absorpt_correction_T_min 0.5174
_exptl_absorpt_correction_type multi-scan
_exptl_absorpt_process_details
;
SADABS-2016/2 (Bruker,2016/2) was used for absorption correction.
wR2(int) was 0.0476 before and 0.0419 after correction.
The Ratio of minimum to maximum transmission is 0.9162.
The \l/2 correction factor is 0.00150.
;
_exptl_crystal_colour colourless
_exptl_crystal_colour_primary colourless
_exptl_crystal_density_diffrn 1.211
_exptl_crystal_description block
_exptl_crystal_F_000 780
_exptl_crystal_size_max 0.611
_exptl_crystal_size_mid 0.226
_exptl_crystal_size_min 0.198
_refine_diff_density_max 0.414
_refine_diff_density_min -0.330
_refine_diff_density_rms 0.056
_refine_ls_extinction_method none
_refine_ls_goodness_of_fit_ref 1.028
_refine_ls_hydrogen_treatment constr
_refine_ls_matrix_type full
_refine_ls_number_parameters 241
_refine_ls_number_reflns 6397
_refine_ls_number_restraints 0
_refine_ls_restrained_S_all 1.028
_refine_ls_R_factor_all 0.0536
_refine_ls_R_factor_gt 0.0386
_refine_ls_shift/su_max 0.001
_refine_ls_shift/su_mean 0.000
_refine_ls_structure_factor_coef Fsqd
_refine_ls_weighting_details 'w=1/[\s^2^(Fo^2^)+(0.0496P)^2^+0.7838P] where P=(Fo^2^+2Fc^2^)/3'
_refine_ls_weighting_scheme calc
_refine_ls_wR_factor_gt 0.0958
_refine_ls_wR_factor_ref 0.1038
_reflns_Friedel_coverage 0.000
_reflns_number_gt 5125
_reflns_number_total 6397
_reflns_threshold_expression 'I > 2\s(I)'
_cod_data_source_file d4sc03835e2.cif
_cod_data_source_block 4Cl
_cod_depositor_comments 'Adding full bibliography for 1572276--1572287.cif.'
_cod_database_code 1572278
_shelx_shelxl_version_number 2018/3
_shelx_space_group_comment
;
The symmetry employed for this shelxl refinement is uniquely defined
by the following loop, which should always be used as a source of
symmetry information in preference to the above space-group names.
They are only intended as comments.
;
_shelx_estimated_absorpt_t_max 0.962
_shelx_estimated_absorpt_t_min 0.889
_computing.bruker_data_scaling 'SADABS--2016/2 -- Bruker AXS area detector scaling and absorption correction'

_olex2_refinement_description
;
1. Fixed Uiso
 At 1.2 times of:
  All C(H) groups
 At 1.5 times of:
  All C(H,H,H) groups
2.a Ternary CH refined with riding coordinates:
 C13(H13), C20(H20)
2.b Aromatic/amide H refined with riding coordinates:
 C10(H10), C9(H9), C8(H8), C7(H7), C5(H5), C4(H4), C2(H2)
2.c Idealised Me refined as rotating group:
 C15(H15A,H15B,H15C), C14(H14A,H14B,H14C), C22(H22A,H22B,H22C), C21(H21A,H21B,
 H21C), C17(H17A,H17B,H17C), C19(H19A,H19B,H19C)
;
_olex2_submission_special_instructions 'No special instructions were received'

loop_
_space_group_symop_operation_xyz
'x, y, z'
'-x+1/2, y+1/2, -z+1/2'
'-x, -y, -z'
'x-1/2, -y-1/2, z-1/2'

loop_
_atom_site_label
_atom_site_type_symbol
_atom_site_fract_x
_atom_site_fract_y
_atom_site_fract_z
_atom_site_U_iso_or_equiv
_atom_site_adp_type
_atom_site_occupancy
_atom_site_site_symmetry_order
_atom_site_calc_flag
_atom_site_refinement_flags_posn
_atom_site_refinement_flags_adp
_atom_site_refinement_flags_occupancy
_atom_site_disorder_assembly
_atom_site_disorder_group
B1 B 0.48082(11) 0.65433(10) 0.66300(8) 0.0125(2) Uani 1 1 d . . . . .
C12 C 0.34569(10) 0.64067(8) 0.70516(7) 0.01134(19) Uani 1 1 d . . . . .
C16 C 0.19045(10) 0.60915(9) 0.79749(7) 0.0131(2) Uani 1 1 d . . . . .
C18 C 0.14812(10) 0.60197(9) 0.71257(7) 0.0142(2) Uani 1 1 d . . . . .
C13 C 0.38791(10) 0.67264(9) 0.86696(7) 0.0133(2) Uani 1 1 d . . . . .
H13 H 0.469709 0.684466 0.842509 0.016 Uiso 1 1 calc R U . . .
C15 C 0.39909(11) 0.58395(10) 0.93957(8) 0.0185(2) Uani 1 1 d . . . . .
H15A H 0.323151 0.577336 0.971117 0.028 Uiso 1 1 calc R U . . .
H15B H 0.461938 0.605845 0.981736 0.028 Uiso 1 1 calc R U . . .
H15C H 0.419374 0.511585 0.912598 0.028 Uiso 1 1 calc R U . . .
C14 C 0.34548(12) 0.78642(10) 0.90187(8) 0.0194(2) Uani 1 1 d . . . . .
H14A H 0.335870 0.838623 0.851897 0.029 Uiso 1 1 calc R U . . .
H14B H 0.404505 0.816378 0.943977 0.029 Uiso 1 1 calc R U . . .
H14C H 0.268895 0.777115 0.932097 0.029 Uiso 1 1 calc R U . . .
C20 C 0.23503(11) 0.65649(10) 0.56054(7) 0.0147(2) Uani 1 1 d . . . . .
H20 H 0.316999 0.678644 0.541463 0.018 Uiso 1 1 calc R U . . .
C22 C 0.19582(12) 0.56137(11) 0.49894(8) 0.0217(2) Uani 1 1 d . . . . .
H22A H 0.246899 0.495796 0.508941 0.033 Uiso 1 1 calc R U . . .
H22B H 0.202579 0.585692 0.436805 0.033 Uiso 1 1 calc R U . . .
H22C H 0.112808 0.541529 0.511512 0.033 Uiso 1 1 calc R U . . .
C21 C 0.15758(13) 0.76141(11) 0.55256(9) 0.0239(3) Uani 1 1 d . . . . .
H21A H 0.075206 0.742888 0.568251 0.036 Uiso 1 1 calc R U . . .
H21B H 0.159972 0.789340 0.491183 0.036 Uiso 1 1 calc R U . . .
H21C H 0.187867 0.819360 0.593108 0.036 Uiso 1 1 calc R U . . .
C17 C 0.12397(11) 0.58787(10) 0.88210(8) 0.0173(2) Uani 1 1 d . . . . .
H17A H 0.148376 0.515355 0.907005 0.026 Uiso 1 1 calc R U . . .
H17B H 0.038118 0.586789 0.869615 0.026 Uiso 1 1 calc R U . . .
H17C H 0.141922 0.647561 0.925038 0.026 Uiso 1 1 calc R U . . .
C19 C 0.02445(11) 0.57157(11) 0.68320(8) 0.0198(2) Uani 1 1 d . . . . .
H19A H -0.018009 0.639452 0.664275 0.030 Uiso 1 1 calc R U . . .
H19B H -0.018105 0.536616 0.732837 0.030 Uiso 1 1 calc R U . . .
H19C H 0.028529 0.518742 0.633278 0.030 Uiso 1 1 calc R U . . .
C11 C 0.41036(10) 0.37515(10) 0.26933(7) 0.0140(2) Uani 1 1 d . . . . .
C10 C 0.32168(11) 0.29713(11) 0.24526(8) 0.0189(2) Uani 1 1 d . . . . .
H10 H 0.323393 0.224664 0.271618 0.023 Uiso 1 1 calc R U . . .
C9 C 0.23137(11) 0.32217(12) 0.18417(9) 0.0243(3) Uani 1 1 d . . . . .
H9 H 0.173228 0.267177 0.169376 0.029 Uiso 1 1 calc R U . . .
C8 C 0.22660(11) 0.42797(13) 0.14490(9) 0.0245(3) Uani 1 1 d . . . . .
H8 H 0.166176 0.445298 0.102480 0.029 Uiso 1 1 calc R U . . .
C7 C 0.31083(11) 0.50746(11) 0.16840(8) 0.0201(2) Uani 1 1 d . . . . .
H7 H 0.307524 0.579723 0.141789 0.024 Uiso 1 1 calc R U . . .
C6 C 0.40149(10) 0.48366(10) 0.23095(7) 0.0148(2) Uani 1 1 d . . . . .
C5 C 0.48476(11) 0.57563(9) 0.25083(8) 0.0159(2) Uani 1 1 d . . . . .
H5 H 0.503588 0.623550 0.202327 0.019 Uiso 1 1 calc R U . . .
C4 C 0.53778(11) 0.60062(9) 0.32909(7) 0.0144(2) Uani 1 1 d . . . . .
H4 H 0.591480 0.662265 0.328643 0.017 Uiso 1 1 calc R U . . .
C3 C 0.52228(10) 0.54369(9) 0.41507(7) 0.01193(19) Uani 1 1 d . . . . .
C2 C 0.51922(10) 0.61297(9) 0.49092(7) 0.0125(2) Uani 1 1 d . . . . .
H2 H 0.534703 0.690769 0.483464 0.015 Uiso 1 1 calc R U . . .
C1 C 0.49465(9) 0.57370(9) 0.57668(7) 0.01179(19) Uani 1 1 d . . . . .
Cl1 Cl 0.48774(3) 0.81072(2) 0.62901(2) 0.01767(7) Uani 1 1 d . . . . .
N2 N 0.24451(8) 0.62330(8) 0.65620(6) 0.01234(17) Uani 1 1 d . . . . .
N1 N 0.31173(8) 0.63493(7) 0.79159(6) 0.01155(17) Uani 1 1 d . . . . .

loop_
_atom_site_aniso_label
_atom_site_aniso_U_11
_atom_site_aniso_U_22
_atom_site_aniso_U_33
_atom_site_aniso_U_23
_atom_site_aniso_U_13
_atom_site_aniso_U_12
B1 0.0135(5) 0.0103(5) 0.0137(5) 0.0003(4) 0.0017(4) -0.0004(4)
C12 0.0120(5) 0.0097(4) 0.0122(5) -0.0007(3) -0.0006(4) 0.0013(4)
C16 0.0114(5) 0.0131(4) 0.0149(5) -0.0015(4) 0.0014(4) 0.0000(4)
C18 0.0119(5) 0.0155(5) 0.0152(5) -0.0015(4) 0.0009(4) 0.0007(4)
C13 0.0128(5) 0.0148(5) 0.0124(5) -0.0025(4) -0.0016(4) -0.0005(4)
C15 0.0215(6) 0.0194(5) 0.0145(5) 0.0012(4) -0.0044(4) -0.0001(5)
C14 0.0212(6) 0.0157(5) 0.0214(6) -0.0060(4) -0.0020(5) 0.0007(4)
C20 0.0162(5) 0.0168(5) 0.0112(5) 0.0010(4) -0.0010(4) 0.0035(4)
C22 0.0269(6) 0.0235(6) 0.0146(5) -0.0023(4) -0.0030(5) -0.0003(5)
C21 0.0264(7) 0.0241(6) 0.0212(6) 0.0049(5) -0.0002(5) 0.0116(5)
C17 0.0162(5) 0.0202(5) 0.0154(5) -0.0012(4) 0.0036(4) -0.0029(4)
C19 0.0128(5) 0.0269(6) 0.0196(6) -0.0026(5) -0.0013(4) -0.0011(5)
C11 0.0119(5) 0.0169(5) 0.0133(5) -0.0010(4) 0.0033(4) 0.0007(4)
C10 0.0146(5) 0.0235(6) 0.0187(5) -0.0018(4) 0.0031(4) -0.0039(4)
C9 0.0131(5) 0.0378(7) 0.0220(6) -0.0043(5) 0.0016(5) -0.0060(5)
C8 0.0122(5) 0.0435(8) 0.0179(6) -0.0001(5) -0.0008(4) 0.0032(5)
C7 0.0169(5) 0.0278(6) 0.0156(5) 0.0014(4) 0.0017(4) 0.0070(5)
C6 0.0139(5) 0.0181(5) 0.0125(5) -0.0006(4) 0.0027(4) 0.0036(4)
C5 0.0192(5) 0.0137(5) 0.0148(5) 0.0027(4) 0.0038(4) 0.0028(4)
C4 0.0174(5) 0.0105(4) 0.0155(5) 0.0018(4) 0.0045(4) 0.0002(4)
C3 0.0113(5) 0.0118(4) 0.0128(5) 0.0011(4) 0.0023(4) 0.0008(4)
C2 0.0135(5) 0.0094(4) 0.0144(5) 0.0006(4) 0.0026(4) -0.0001(4)
C1 0.0101(5) 0.0114(4) 0.0139(5) 0.0002(4) 0.0013(4) 0.0005(4)
Cl1 0.02399(15) 0.00967(11) 0.01938(13) -0.00004(9) 0.00144(10) -0.00127(10)
N2 0.0113(4) 0.0140(4) 0.0117(4) -0.0003(3) -0.0006(3) 0.0014(3)
N1 0.0120(4) 0.0116(4) 0.0110(4) -0.0012(3) 0.0001(3) 0.0005(3)

loop_
_atom_type_symbol
_atom_type_description
_atom_type_scat_dispersion_real
_atom_type_scat_dispersion_imag
_atom_type_scat_source
C C 0.0033 0.0016 'International Tables Vol C Tables 4.2.6.8 and 6.1.1.4'
H H 0.0000 0.0000 'International Tables Vol C Tables 4.2.6.8 and 6.1.1.4'
B B 0.0013 0.0007 'International Tables Vol C Tables 4.2.6.8 and 6.1.1.4'
Cl Cl 0.1484 0.1585 'International Tables Vol C Tables 4.2.6.8 and 6.1.1.4'
N N 0.0061 0.0033 'International Tables Vol C Tables 4.2.6.8 and 6.1.1.4'

loop_
_exptl_crystal_face_index_h
_exptl_crystal_face_index_k
_exptl_crystal_face_index_l
_exptl_crystal_face_perp_dist
1.00 -1.00 1.00 0.2310
-1.00 1.00 -1.00 0.1420
1.00 0.00 0.00 0.3060
-1.00 0.00 0.00 0.1670
1.00 0.00 1.00 0.3020
-1.00 0.00 -1.00 0.1750
0.00 0.00 -1.00 0.0940
0.00 0.00 1.00 0.1130
-1.00 0.00 1.00 0.1040
1.00 0.00 -1.00 0.1910
-1.00 -1.00 -1.00 0.1600
1.00 1.00 1.00 0.2660
0.00 -1.00 -1.00 0.1070
0.00 1.00 1.00 0.1220
-1.00 1.00 1.00 0.1230
1.00 -1.00 -1.00 0.1610
-1.00 -1.00 0.00 0.1350
0.00 -1.00 0.00 0.0970
0.00 1.00 0.00 0.0990
-1.00 1.00 0.00 0.1490
1.00 -1.00 0.00 0.2150
-1.00 -1.00 1.00 0.0830
1.00 1.00 -1.00 0.1620
0.00 1.00 -1.00 0.0940
0.00 -1.00 1.00 0.0660

loop_
_geom_angle_atom_site_label_1
_geom_angle_atom_site_label_2
_geom_angle_atom_site_label_3
_geom_angle
_geom_angle_site_symmetry_1
_geom_angle_site_symmetry_3
_geom_angle_publ_flag
C12 B1 Cl1 103.53(7) . . ?
C11 B1 C12 115.28(9) 3_666 . ?
C11 B1 Cl1 110.04(8) 3_666 . ?
C1 B1 C12 109.85(9) . . ?
C1 B1 C11 107.28(9) . 3_666 ?
C1 B1 Cl1 110.86(8) . . ?
N2 C12 B1 124.76(9) . . ?
N1 C12 B1 129.36(9) . . ?
N1 C12 N2 105.69(9) . . ?
C18 C16 C17 127.66(11) . . ?
C18 C16 N1 106.80(10) . . ?
N1 C16 C17 125.46(10) . . ?
C16 C18 C19 127.50(11) . . ?
C16 C18 N2 106.75(10) . . ?
N2 C18 C19 125.68(10) . . ?
C15 C13 H13 106.8 . . ?
C15 C13 C14 113.22(10) . . ?
C14 C13 H13 106.8 . . ?
N1 C13 H13 106.8 . . ?
N1 C13 C15 112.35(9) . . ?
N1 C13 C14 110.53(9) . . ?
C13 C15 H15A 109.5 . . ?
C13 C15 H15B 109.5 . . ?
C13 C15 H15C 109.5 . . ?
H15A C15 H15B 109.5 . . ?
H15A C15 H15C 109.5 . . ?
H15B C15 H15C 109.5 . . ?
C13 C14 H14A 109.5 . . ?
C13 C14 H14B 109.5 . . ?
C13 C14 H14C 109.5 . . ?
H14A C14 H14B 109.5 . . ?
H14A C14 H14C 109.5 . . ?
H14B C14 H14C 109.5 . . ?
C22 C20 H20 106.5 . . ?
C22 C20 C21 113.51(10) . . ?
C21 C20 H20 106.5 . . ?
N2 C20 H20 106.5 . . ?
N2 C20 C22 113.88(10) . . ?
N2 C20 C21 109.27(9) . . ?
C20 C22 H22A 109.5 . . ?
C20 C22 H22B 109.5 . . ?
C20 C22 H22C 109.5 . . ?
H22A C22 H22B 109.5 . . ?
H22A C22 H22C 109.5 . . ?
H22B C22 H22C 109.5 . . ?
C20 C21 H21A 109.5 . . ?
C20 C21 H21B 109.5 . . ?
C20 C21 H21C 109.5 . . ?
H21A C21 H21B 109.5 . . ?
H21A C21 H21C 109.5 . . ?
H21B C21 H21C 109.5 . . ?
C16 C17 H17A 109.5 . . ?
C16 C17 H17B 109.5 . . ?
C16 C17 H17C 109.5 . . ?
H17A C17 H17B 109.5 . . ?
H17A C17 H17C 109.5 . . ?
H17B C17 H17C 109.5 . . ?
C18 C19 H19A 109.5 . . ?
C18 C19 H19B 109.5 . . ?
C18 C19 H19C 109.5 . . ?
H19A C19 H19B 109.5 . . ?
H19A C19 H19C 109.5 . . ?
H19B C19 H19C 109.5 . . ?
C10 C11 B1 123.09(10) . 3_666 ?
C10 C11 C6 116.75(11) . . ?
C6 C11 B1 120.16(10) . 3_666 ?
C11 C10 H10 118.8 . . ?
C9 C10 C11 122.47(12) . . ?
C9 C10 H10 118.8 . . ?
C10 C9 H9 120.1 . . ?
C8 C9 C10 119.87(12) . . ?
C8 C9 H9 120.1 . . ?
C9 C8 H8 120.4 . . ?
C7 C8 C9 119.20(12) . . ?
C7 C8 H8 120.4 . . ?
C8 C7 H7 119.3 . . ?
C8 C7 C6 121.45(12) . . ?
C6 C7 H7 119.3 . . ?
C11 C6 C5 123.66(10) . . ?
C7 C6 C11 120.18(11) . . ?
C7 C6 C5 116.15(11) . . ?
C6 C5 H5 115.9 . . ?
C4 C5 C6 128.24(10) . . ?
C4 C5 H5 115.9 . . ?
C5 C4 H4 116.2 . . ?
C5 C4 C3 127.59(10) . . ?
C3 C4 H4 116.2 . . ?
C2 C3 C4 116.31(9) . . ?
C2 C3 C1 120.31(10) . 3_666 ?
C1 C3 C4 123.31(10) 3_666 . ?
C3 C2 H2 118.2 . . ?
C1 C2 C3 123.66(9) . . ?
C1 C2 H2 118.2 . . ?
C3 C1 B1 120.11(9) 3_666 . ?
C2 C1 B1 123.88(9) . . ?
C2 C1 C3 115.98(10) . 3_666 ?
C12 N2 C18 110.18(9) . . ?
C12 N2 C20 122.18(9) . . ?
C18 N2 C20 125.34(9) . . ?
C12 N1 C16 110.51(9) . . ?
C12 N1 C13 123.41(9) . . ?
C16 N1 C13 125.08(9) . . ?

loop_
_geom_bond_atom_site_label_1
_geom_bond_atom_site_label_2
_geom_bond_distance
_geom_bond_site_symmetry_2
_geom_bond_publ_flag
B1 C12 1.6538(17) . ?
B1 C11 1.6219(17) 3_666 ?
B1 C1 1.6213(16) . ?
B1 Cl1 1.9341(12) . ?
C12 N2 1.3642(14) . ?
C12 N1 1.3558(14) . ?
C16 C18 1.3603(15) . ?
C16 C17 1.4980(16) . ?
C16 N1 1.3979(14) . ?
C18 C19 1.4975(16) . ?
C18 N2 1.3999(15) . ?
C13 H13 1.0000 . ?
C13 C15 1.5230(16) . ?
C13 C14 1.5306(16) . ?
C13 N1 1.4835(14) . ?
C15 H15A 0.9800 . ?
C15 H15B 0.9800 . ?
C15 H15C 0.9800 . ?
C14 H14A 0.9800 . ?
C14 H14B 0.9800 . ?
C14 H14C 0.9800 . ?
C20 H20 1.0000 . ?
C20 C22 1.5260(17) . ?
C20 C21 1.5268(16) . ?
C20 N2 1.4926(14) . ?
C22 H22A 0.9800 . ?
C22 H22B 0.9800 . ?
C22 H22C 0.9800 . ?
C21 H21A 0.9800 . ?
C21 H21B 0.9800 . ?
C21 H21C 0.9800 . ?
C17 H17A 0.9800 . ?
C17 H17B 0.9800 . ?
C17 H17C 0.9800 . ?
C19 H19A 0.9800 . ?
C19 H19B 0.9800 . ?
C19 H19C 0.9800 . ?
C11 C10 1.4071(16) . ?
C11 C6 1.4190(16) . ?
C10 H10 0.9500 . ?
C10 C9 1.3948(18) . ?
C9 H9 0.9500 . ?
C9 C8 1.393(2) . ?
C8 H8 0.9500 . ?
C8 C7 1.3822(19) . ?
C7 H7 0.9500 . ?
C7 C6 1.4088(16) . ?
C6 C5 1.4695(17) . ?
C5 H5 0.9500 . ?
C5 C4 1.3470(16) . ?
C4 H4 0.9500 . ?
C4 C3 1.4692(15) . ?
C3 C2 1.4070(15) . ?
C3 C1 1.4172(14) 3_666 ?
C2 H2 0.9500 . ?
C2 C1 1.3986(15) . ?

loop_
_geom_torsion_atom_site_label_1
_geom_torsion_atom_site_label_2
_geom_torsion_atom_site_label_3
_geom_torsion_atom_site_label_4
_geom_torsion
_geom_torsion_site_symmetry_1
_geom_torsion_site_symmetry_2
_geom_torsion_site_symmetry_3
_geom_torsion_site_symmetry_4
_geom_torsion_publ_flag
B1 C12 N2 C18 172.84(9) . . . . ?
B1 C12 N2 C20 -23.57(15) . . . . ?
B1 C12 N1 C16 -172.46(10) . . . . ?
B1 C12 N1 C13 18.44(16) . . . . ?
B1 C11 C10 C9 -177.30(11) 3_666 . . . ?
B1 C11 C6 C7 176.49(10) 3_666 . . . ?
B1 C11 C6 C5 -1.95(16) 3_666 . . . ?
C12 B1 C1 C3 -58.55(13) . . . 3_666 ?
C12 B1 C1 C2 119.26(11) . . . . ?
C16 C18 N2 C12 1.48(12) . . . . ?
C16 C18 N2 C20 -161.47(10) . . . . ?
C18 C16 N1 C12 -1.71(12) . . . . ?
C18 C16 N1 C13 167.18(10) . . . . ?
C15 C13 N1 C12 -129.20(11) . . . . ?
C15 C13 N1 C16 63.29(14) . . . . ?
C14 C13 N1 C12 103.27(12) . . . . ?
C14 C13 N1 C16 -64.24(13) . . . . ?
C22 C20 N2 C12 126.42(11) . . . . ?
C22 C20 N2 C18 -72.55(14) . . . . ?
C21 C20 N2 C12 -105.49(12) . . . . ?
C21 C20 N2 C18 55.54(14) . . . . ?
C17 C16 C18 C19 0.3(2) . . . . ?
C17 C16 C18 N2 -176.82(11) . . . . ?
C17 C16 N1 C12 175.32(10) . . . . ?
C17 C16 N1 C13 -15.79(17) . . . . ?
C19 C18 N2 C12 -175.73(11) . . . . ?
C19 C18 N2 C20 21.31(17) . . . . ?
C11 B1 C12 N2 -156.58(10) 3_666 . . . ?
C11 B1 C12 N1 17.59(16) 3_666 . . . ?
C11 B1 C1 C3 67.45(13) 3_666 . . 3_666 ?
C11 B1 C1 C2 -114.74(11) 3_666 . . . ?
C11 C10 C9 C8 -0.28(19) . . . . ?
C11 C6 C5 C4 -36.54(18) . . . . ?
C10 C11 C6 C7 -3.23(16) . . . . ?
C10 C11 C6 C5 178.33(11) . . . . ?
C10 C9 C8 C7 -1.06(19) . . . . ?
C9 C8 C7 C6 0.18(19) . . . . ?
C8 C7 C6 C11 2.03(18) . . . . ?
C8 C7 C6 C5 -179.41(11) . . . . ?
C7 C6 C5 C4 144.96(12) . . . . ?
C6 C11 C10 C9 2.41(17) . . . . ?
C6 C5 C4 C3 -2.1(2) . . . . ?
C5 C4 C3 C2 -141.05(12) . . . . ?
C5 C4 C3 C1 35.99(18) . . . 3_666 ?
C4 C3 C2 C1 174.15(10) . . . . ?
C3 C2 C1 B1 -175.03(10) . . . . ?
C3 C2 C1 C3 2.86(18) . . . 3_666 ?
C1 B1 C12 N2 -35.26(14) . . . . ?
C1 B1 C12 N1 138.91(11) . . . . ?
C1 C3 C2 C1 -2.98(19) 3_666 . . . ?
Cl1 B1 C12 N2 83.18(11) . . . . ?
Cl1 B1 C12 N1 -102.64(11) . . . . ?
Cl1 B1 C1 C3 -172.37(8) . . . 3_666 ?
Cl1 B1 C1 C2 5.44(14) . . . . ?
N2 C12 N1 C16 2.57(12) . . . . ?
N2 C12 N1 C13 -166.53(9) . . . . ?
N1 C12 N2 C18 -2.49(12) . . . . ?
N1 C12 N2 C20 161.10(9) . . . . ?
N1 C16 C18 C19 177.28(11) . . . . ?
N1 C16 C18 N2 0.12(12) . . . . ?
